data_7237428
loop_
_publ_author_name
'Mulay, Sandip V.'
'Bogoslavky, Benny'
'Galanti, Idan'
'Galun, Ehud'
'Gidron, Ori'

_publ_section_title
;
 Bifuran-imide: a stable furan building unit for organic electronics
;
_journal_issue 44
_journal_name_full 'Journal of Materials Chemistry C'
_journal_page_first 11951
_journal_paper_doi 10.1039/C8TC02908C
_journal_volume 6
_journal_year 2018
_chemical_formula_moiety 'C10 H4 O5'
_chemical_formula_sum 'C10 H4 O5'
_chemical_formula_weight 204.13
_chemical_name_common '2,2*-Bifuran-3,3*dicarboxylic anhydride '
_space_group_IT_number 14
_space_group_name_Hall '-P 2ybc'
_space_group_name_H-M_alt 'P 1 21/c 1'
_symmetry_cell_setting monoclinic
_symmetry_space_group_name_Hall '-P 2ybc'
_symmetry_space_group_name_H-M 'P 1 21/c 1'
_atom_sites_solution_hydrogens geom
_atom_sites_solution_primary direct
_atom_sites_solution_secondary difmap
_audit_creation_method SHELXL-97
_audit_update_record
;
2018-04-25 deposited with the CCDC.
2018-08-09 downloaded from the CCDC.
;
_cell_angle_alpha 90.00
_cell_angle_beta 92.819(4)
_cell_angle_gamma 90.00
_cell_formula_units_Z 8
_cell_length_a 9.814(2)
_cell_length_b 18.944(4)
_cell_length_c 8.825(2)
_cell_measurement_reflns_used 4736
_cell_measurement_temperature 123(1)
_cell_measurement_theta_max 27.262
_cell_measurement_theta_min 2.549
_cell_volume 1638.7(6)
_computing_cell_refinement 'Bruker SMART'
_computing_data_collection 'Bruker SMART'
_computing_data_reduction 'Bruker SAINT'
_computing_molecular_graphics 'Bruker SHELXTL'
_computing_publication_material 'Bruker SHELXTL'
_computing_structure_refinement 'SHELXL-97 (Sheldrick, 1997)'
_computing_structure_solution 'SHELXS-97 (Sheldrick, 1990)'
_diffrn_ambient_temperature 123(1)
_diffrn_measured_fraction_theta_full 0.994
_diffrn_measured_fraction_theta_max 0.994
_diffrn_measurement_device_type 'CCD area detector'
_diffrn_measurement_method 'phi and omega scans'
_diffrn_radiation_monochromator graphite
_diffrn_radiation_source 'fine-focus sealed tube'
_diffrn_radiation_type MoK\a
_diffrn_radiation_wavelength 0.71073
_diffrn_reflns_av_R_equivalents 0.0399
_diffrn_reflns_av_sigmaI/netI 0.0302
_diffrn_reflns_limit_h_max 11
_diffrn_reflns_limit_h_min -11
_diffrn_reflns_limit_k_max 22
_diffrn_reflns_limit_k_min -22
_diffrn_reflns_limit_l_max 10
_diffrn_reflns_limit_l_min -10
_diffrn_reflns_number 14786
_diffrn_reflns_theta_full 25.00
_diffrn_reflns_theta_max 25.00
_diffrn_reflns_theta_min 2.08
_exptl_absorpt_coefficient_mu 0.137
_exptl_absorpt_correction_T_max 0.9865
_exptl_absorpt_correction_T_min 0.9474
_exptl_absorpt_correction_type multi-scan
_exptl_absorpt_process_details 'Bruker SADABS V2.05'
_exptl_crystal_colour colorless
_exptl_crystal_density_diffrn 1.655
_exptl_crystal_density_method 'not measured'
_exptl_crystal_description Rod
_exptl_crystal_F_000 832
_exptl_crystal_size_max 0.40
_exptl_crystal_size_mid 0.12
_exptl_crystal_size_min 0.10
_refine_diff_density_max 0.339
_refine_diff_density_min -0.275
_refine_diff_density_rms 0.068
_refine_ls_extinction_method none
_refine_ls_goodness_of_fit_ref 1.306
_refine_ls_hydrogen_treatment constr
_refine_ls_matrix_type full
_refine_ls_number_parameters 271
_refine_ls_number_reflns 2878
_refine_ls_number_restraints 0
_refine_ls_restrained_S_all 1.306
_refine_ls_R_factor_all 0.0795
_refine_ls_R_factor_gt 0.0758
_refine_ls_shift/su_max 0.000
_refine_ls_shift/su_mean 0.000
_refine_ls_structure_factor_coef Fsqd
_refine_ls_weighting_details 'calc w=1/[\s^2^(Fo^2^)+(0.0353P)^2^+3.1015P] where P=(Fo^2^+2Fc^2^)/3'
_refine_ls_weighting_scheme calc
_refine_ls_wR_factor_gt 0.1485
_refine_ls_wR_factor_ref 0.1504
_reflns_number_gt 2760
_reflns_number_total 2878
_reflns_threshold_expression >2sigma(I)
_cod_data_source_file c8tc02908c3.cif
_cod_data_source_block S66-3
_cod_depositor_comments
;
The following automatic conversions were performed:

data item '_refine_ls_hydrogen_treatment' value 'Constr' was changed
to 'constr' in accordance with the
/home/saulius/struct/COD-crude-data/automatic-downloads/DataCite-retrospective/RSC/depositions/lib/dictionaries/cif_core.dic
dictionary named 'cif_core.dic' version 2.4.2 last updated on
2011-04-26.

data item '_symmetry_cell_setting' value 'Monoclinic' was changed to
'monoclinic' in accordance with the
/home/saulius/struct/COD-crude-data/automatic-downloads/DataCite-retrospective/RSC/depositions/lib/dictionaries/cif_core.dic
dictionary named 'cif_core.dic' version 2.4.2 last updated on
2011-04-26.

Automatic conversion script
Id: cif_fix_values 6909 2019-04-08 15:41:33Z antanas 
;
_cod_original_cell_volume 1638.7(7)
_cod_original_sg_symbol_Hall '-P 2ybc '
_cod_original_sg_symbol_H-M P2(1)/c
_cod_database_code 7237428

loop_
_symmetry_equiv_pos_as_xyz
'x, y, z'
'-x, y+1/2, -z+1/2'
'-x, -y, -z'
'x, -y-1/2, z-1/2'

loop_
_atom_site_label
_atom_site_type_symbol
_atom_site_fract_x
_atom_site_fract_y
_atom_site_fract_z
_atom_site_U_iso_or_equiv
_atom_site_adp_type
_atom_site_occupancy
_atom_site_symmetry_multiplicity
_atom_site_calc_flag
_atom_site_refinement_flags
C1 C 0.4340(3) 0.19088(17) 0.4130(3) 0.0165(7) Uani 1 1 d .
C2 C 0.4438(3) 0.12001(17) 0.3830(4) 0.0172(7) Uani 1 1 d .
C3 C 0.3491(3) 0.08667(18) 0.4782(4) 0.0224(8) Uani 1 1 d .
H3 H 0.3306 0.0375 0.4840 0.027 Uiso 1 1 calc R
C4 C 0.2917(3) 0.13764(19) 0.5571(4) 0.0239(8) Uani 1 1 d .
H4 H 0.2251 0.1301 0.6299 0.029 Uiso 1 1 calc R
C5 C 0.5049(3) 0.24769(16) 0.3465(4) 0.0157(7) Uani 1 1 d .
C6 C 0.6052(3) 0.24630(17) 0.2450(4) 0.0175(7) Uani 1 1 d .
C7 C 0.6410(3) 0.31832(17) 0.2180(4) 0.0194(7) Uani 1 1 d .
H7 H 0.7085 0.3351 0.1534 0.023 Uiso 1 1 calc R
C8 C 0.5594(3) 0.35721(18) 0.3027(4) 0.0228(8) Uani 1 1 d .
H8 H 0.5598 0.4073 0.3061 0.027 Uiso 1 1 calc R
C9 C 0.5262(3) 0.08323(17) 0.2757(4) 0.0186(7) Uani 1 1 d .
C10 C 0.6683(3) 0.18650(16) 0.1715(3) 0.0161(7) Uani 1 1 d .
C11 C 0.0758(3) 0.13162(16) 0.2511(4) 0.0178(7) Uani 1 1 d .
C12 C -0.0255(3) 0.12873(17) 0.3516(4) 0.0173(7) Uani 1 1 d .
C13 C -0.0403(3) 0.19905(18) 0.4082(4) 0.0229(8) Uani 1 1 d .
H13 H -0.1023 0.2147 0.4804 0.027 Uiso 1 1 calc R
C14 C 0.0512(4) 0.23812(17) 0.3381(4) 0.0254(8) Uani 1 1 d .
H14 H 0.0641 0.2873 0.3538 0.031 Uiso 1 1 calc R
C15 C 0.1332(3) 0.07624(17) 0.1645(4) 0.0186(7) Uani 1 1 d .
C16 C 0.1002(3) 0.00596(17) 0.1621(4) 0.0180(7) Uani 1 1 d .
C17 C 0.1875(3) -0.02564(18) 0.0562(4) 0.0213(7) Uani 1 1 d .
H17 H 0.1899 -0.0740 0.0282 0.026 Uiso 1 1 calc R
C18 C 0.2651(4) 0.02616(19) 0.0044(4) 0.0244(8) Uani 1 1 d .
H18 H 0.3327 0.0199 -0.0679 0.029 Uiso 1 1 calc R
C19 C -0.1069(3) 0.06931(18) 0.3979(4) 0.0196(7) Uani 1 1 d .
C20 C -0.0034(3) -0.03180(18) 0.2416(4) 0.0205(7) Uani 1 1 d .
O1 O 0.3423(2) 0.20298(12) 0.5187(3) 0.0208(5) Uani 1 1 d .
O2 O 0.4750(2) 0.31484(11) 0.3843(3) 0.0203(5) Uani 1 1 d .
O3 O 0.6229(2) 0.11749(11) 0.1919(3) 0.0212(5) Uani 1 1 d .
O4 O 0.5175(3) 0.02119(12) 0.2523(3) 0.0272(6) Uani 1 1 d .
O5 O 0.7609(2) 0.19193(12) 0.0880(3) 0.0232(6) Uani 1 1 d .
O6 O 0.1244(2) 0.19802(12) 0.2405(3) 0.0248(6) Uani 1 1 d .
O7 O 0.2341(2) 0.09008(12) 0.0700(3) 0.0231(6) Uani 1 1 d .
O8 O -0.0862(2) 0.00109(12) 0.3447(3) 0.0223(5) Uani 1 1 d .
O9 O -0.1974(2) 0.07423(13) 0.4849(3) 0.0285(6) Uani 1 1 d .
O10 O -0.0249(3) -0.09388(12) 0.2244(3) 0.0285(6) Uani 1 1 d .

loop_
_atom_site_aniso_label
_atom_site_aniso_U_11
_atom_site_aniso_U_22
_atom_site_aniso_U_33
_atom_site_aniso_U_23
_atom_site_aniso_U_13
_atom_site_aniso_U_12
C1 0.0150(15) 0.0200(17) 0.0144(16) -0.0032(13) 0.0007(13) 0.0015(13)
C2 0.0147(15) 0.0185(17) 0.0180(16) 0.0014(13) -0.0028(13) -0.0022(13)
C3 0.0239(18) 0.0204(18) 0.0229(18) 0.0028(14) 0.0023(14) -0.0046(14)
C4 0.0208(17) 0.030(2) 0.0216(18) 0.0052(15) 0.0068(14) -0.0081(15)
C5 0.0196(16) 0.0097(15) 0.0174(16) -0.0056(12) -0.0036(13) 0.0042(12)
C6 0.0200(16) 0.0153(16) 0.0170(16) 0.0019(13) -0.0011(13) -0.0021(13)
C7 0.0214(17) 0.0164(17) 0.0205(17) 0.0024(13) 0.0029(14) -0.0041(13)
C8 0.0287(19) 0.0131(17) 0.0261(18) 0.0019(14) -0.0019(15) -0.0056(14)
C9 0.0229(17) 0.0118(17) 0.0211(17) 0.0016(13) 0.0010(14) -0.0024(13)
C10 0.0180(16) 0.0156(17) 0.0144(16) 0.0018(12) -0.0017(13) 0.0001(13)
C11 0.0186(16) 0.0112(16) 0.0235(17) 0.0020(13) 0.0008(14) -0.0015(12)
C12 0.0163(16) 0.0164(17) 0.0192(16) -0.0008(13) 0.0019(13) 0.0047(13)
C13 0.0241(18) 0.0188(18) 0.0259(18) -0.0041(14) 0.0035(15) 0.0026(14)
C14 0.035(2) 0.0090(16) 0.033(2) -0.0057(14) 0.0052(17) 0.0047(14)
C15 0.0161(16) 0.0201(18) 0.0198(17) 0.0023(14) 0.0031(13) 0.0010(13)
C16 0.0190(16) 0.0178(17) 0.0169(16) -0.0017(13) -0.0027(13) 0.0033(13)
C17 0.0220(17) 0.0207(18) 0.0214(17) -0.0060(14) 0.0033(14) 0.0031(14)
C18 0.0232(18) 0.030(2) 0.0206(18) -0.0076(15) 0.0073(14) 0.0032(15)
C19 0.0192(17) 0.0215(18) 0.0181(17) -0.0037(14) -0.0003(14) -0.0007(13)
C20 0.0233(17) 0.0190(18) 0.0192(17) -0.0012(14) -0.0002(14) 0.0038(14)
O1 0.0196(12) 0.0206(12) 0.0226(12) -0.0022(10) 0.0064(10) -0.0006(10)
O2 0.0242(12) 0.0119(12) 0.0252(13) -0.0006(9) 0.0041(10) 0.0012(9)
O3 0.0262(12) 0.0131(12) 0.0251(13) 0.0001(10) 0.0109(10) 0.0014(10)
O4 0.0359(14) 0.0116(13) 0.0350(14) -0.0027(10) 0.0096(12) -0.0043(10)
O5 0.0241(13) 0.0239(13) 0.0225(13) -0.0012(10) 0.0085(10) -0.0028(10)
O6 0.0301(13) 0.0145(12) 0.0306(14) -0.0009(10) 0.0094(11) -0.0014(10)
O7 0.0240(12) 0.0216(13) 0.0243(13) -0.0014(10) 0.0071(10) -0.0028(10)
O8 0.0274(13) 0.0140(12) 0.0264(13) -0.0025(10) 0.0103(10) -0.0029(10)
O9 0.0283(14) 0.0248(14) 0.0336(14) -0.0105(11) 0.0149(12) -0.0039(11)
O10 0.0392(15) 0.0114(13) 0.0353(15) -0.0032(10) 0.0065(12) -0.0028(10)

loop_
_atom_type_symbol
_atom_type_description
_atom_type_scat_dispersion_real
_atom_type_scat_dispersion_imag
_atom_type_scat_source
C C 0.0033 0.0016 'International Tables Vol C Tables 4.2.6.8 and 6.1.1.4'
H H 0.0000 0.0000 'International Tables Vol C Tables 4.2.6.8 and 6.1.1.4'
O O 0.0106 0.0060 'International Tables Vol C Tables 4.2.6.8 and 6.1.1.4'

loop_
_geom_angle_atom_site_label_1
_geom_angle_atom_site_label_2
_geom_angle_atom_site_label_3
_geom_angle
O1 C1 C2 110.8(3)
O1 C1 C5 120.9(3)
C2 C1 C5 128.3(3)
C1 C2 C3 105.4(3)
C1 C2 C9 129.9(3)
C3 C2 C9 124.7(3)
C4 C3 C2 106.9(3)
C4 C3 H3 126.5
C2 C3 H3 126.5
C3 C4 O1 110.8(3)
C3 C4 H4 124.6
O1 C4 H4 124.6
O2 C5 C6 110.7(3)
O2 C5 C1 119.6(3)
C6 C5 C1 129.7(3)
C5 C6 C7 106.4(3)
C5 C6 C10 130.1(3)
C7 C6 C10 123.5(3)
C8 C7 C6 105.8(3)
C8 C7 H7 127.1
C6 C7 H7 127.1
C7 C8 O2 111.1(3)
C7 C8 H8 124.4
O2 C8 H8 124.4
O4 C9 O3 114.3(3)
O4 C9 C2 123.1(3)
O3 C9 C2 122.6(3)
O5 C10 O3 114.6(3)
O5 C10 C6 123.8(3)
O3 C10 C6 121.6(3)
O6 C11 C12 110.7(3)
O6 C11 C15 119.8(3)
C12 C11 C15 129.5(3)
C11 C12 C13 106.2(3)
C11 C12 C19 130.0(3)
C13 C12 C19 123.8(3)
C14 C13 C12 105.8(3)
C14 C13 H13 127.1
C12 C13 H13 127.1
C13 C14 O6 111.5(3)
C13 C14 H14 124.2
O6 C14 H14 124.2
O7 C15 C16 111.0(3)
O7 C15 C11 120.5(3)
C16 C15 C11 128.5(3)
C15 C16 C17 105.5(3)
C15 C16 C20 129.9(3)
C17 C16 C20 124.5(3)
C18 C17 C16 106.6(3)
C18 C17 H17 126.7
C16 C17 H17 126.7
C17 C18 O7 111.0(3)
C17 C18 H18 124.5
O7 C18 H18 124.5
O9 C19 O8 114.2(3)
O9 C19 C12 123.5(3)
O8 C19 C12 122.3(3)
O10 C20 O8 114.4(3)
O10 C20 C16 122.9(3)
O8 C20 C16 122.6(3)
C1 O1 C4 106.1(3)
C5 O2 C8 106.0(3)
C9 O3 C10 137.4(2)
C11 O6 C14 105.9(3)
C15 O7 C18 105.8(3)
C19 O8 C20 137.1(3)

loop_
_geom_bond_atom_site_label_1
_geom_bond_atom_site_label_2
_geom_bond_distance
C1 O1 1.347(4)
C1 C2 1.373(5)
C1 C5 1.424(5)
C2 C3 1.430(4)
C2 C9 1.453(4)
C3 C4 1.331(5)
C3 H3 0.9500
C4 O1 1.382(4)
C4 H4 0.9500
C5 O2 1.351(4)
C5 C6 1.363(5)
C6 C7 1.432(4)
C6 C10 1.459(4)
C7 C8 1.342(5)
C7 H7 0.9500
C8 O2 1.381(4)
C8 H8 0.9500
C9 O4 1.196(4)
C9 O3 1.392(4)
C10 O5 1.201(4)
C10 O3 1.396(4)
C11 O6 1.350(4)
C11 C12 1.366(5)
C11 C15 1.430(5)
C12 C13 1.432(5)
C12 C19 1.451(5)
C13 C14 1.338(5)
C13 H13 0.9500
C14 O6 1.377(4)
C14 H14 0.9500
C15 O7 1.351(4)
C15 C16 1.370(5)
C16 C17 1.430(4)
C16 C20 1.452(5)
C17 C18 1.337(5)
C17 H17 0.9500
C18 O7 1.383(4)
C18 H18 0.9500
C19 O9 1.206(4)
C19 O8 1.393(4)
C20 O10 1.203(4)
C20 O8 1.397(4)
